data_1546799
loop_
_publ_author_name
'Zhang, Zhi-Jun'
'Nian, Yin'
'Zhu, Qin-Feng'
'Li, Xiao-Nian'
'Su, Jia'
'Wu, Xing-De'
'Yang, Jian'
'Zhao, Qin-Shi'

_publ_section_title
;
 Lycoplanine A, a C16N Lycopodium Alkaloid with a 6/9/5 Tricyclic Skeleton
 from Lycopodium complanatum.
;
_journal_issue 17
_journal_name_full 'Organic letters'
_journal_page_first 4668
_journal_page_last 4671
_journal_paper_doi 10.1021/acs.orglett.7b02293
_journal_volume 19
_journal_year 2017
_chemical_absolute_configuration ad
_chemical_formula_moiety 'C16 H21 N O3'
_chemical_formula_sum 'C16 H21 N O3'
_chemical_formula_weight 275.34
_space_group_crystal_system hexagonal
_space_group_IT_number 170
_space_group_name_Hall 'P 65'
_space_group_name_H-M_alt 'P 65'
_symmetry_space_group_name_Hall 'P 65'
_symmetry_space_group_name_H-M 'P 65'
_atom_sites_solution_hydrogens geom
_atom_sites_solution_primary direct
_atom_sites_solution_secondary difmap
_audit_creation_method SHELXL-2014/7
_cell_angle_alpha 90
_cell_angle_beta 90
_cell_angle_gamma 120
_cell_formula_units_Z 6
_cell_length_a 12.9639(5)
_cell_length_b 12.9639(5)
_cell_length_c 14.8451(6)
_cell_measurement_reflns_used 9426
_cell_measurement_temperature 150(2)
_cell_measurement_theta_max 74.17
_cell_measurement_theta_min 4.94
_cell_volume 2160.65(15)
_computing_cell_refinement 'Bruker SAINT'
_computing_data_collection 'Bruker APEX2'
_computing_data_reduction 'Bruker SAINT'
_computing_molecular_graphics 'Bruker SHELXTL'
_computing_publication_material 'Bruker SHELXTL'
_computing_structure_refinement 'SHELXL-2014 (Sheldrick 2014)'
_computing_structure_solution 'SHELXS-97 (Sheldrick 2008)'
_diffrn_ambient_temperature 150(2)
_diffrn_measured_fraction_theta_full 0.996
_diffrn_measured_fraction_theta_max 0.994
_diffrn_measurement_device_type 'Bruker APEX-II CCD'
_diffrn_measurement_method '\f and \w scans'
_diffrn_radiation_type CuK\a
_diffrn_radiation_wavelength 1.54178
_diffrn_reflns_av_R_equivalents 0.0428
_diffrn_reflns_av_unetI/netI 0.0163
_diffrn_reflns_Laue_measured_fraction_full 0.996
_diffrn_reflns_Laue_measured_fraction_max 0.994
_diffrn_reflns_limit_h_max 16
_diffrn_reflns_limit_h_min -15
_diffrn_reflns_limit_k_max 16
_diffrn_reflns_limit_k_min -16
_diffrn_reflns_limit_l_max 18
_diffrn_reflns_limit_l_min -18
_diffrn_reflns_number 39946
_diffrn_reflns_point_group_measured_fraction_full 0.997
_diffrn_reflns_point_group_measured_fraction_max 0.993
_diffrn_reflns_theta_full 67.679
_diffrn_reflns_theta_max 74.690
_diffrn_reflns_theta_min 4.939
_diffrn_source 'fine-focus sealed tube'
_exptl_absorpt_coefficient_mu 0.705
_exptl_absorpt_correction_type multi-scan
_exptl_absorpt_process_details sadabs
_exptl_crystal_colour colourless
_exptl_crystal_density_diffrn 1.270
_exptl_crystal_description block
_exptl_crystal_F_000 888
_exptl_crystal_size_max 0.480
_exptl_crystal_size_mid 0.250
_exptl_crystal_size_min 0.240
_exptl_transmission_factor_max 0.4709
_exptl_transmission_factor_min 0.3535
_refine_diff_density_max 0.291
_refine_diff_density_min -0.274
_refine_diff_density_rms 0.032
_refine_ls_abs_structure_details
;
 Flack x determined using 1366 quotients [(I+)-(I-)]/[(I+)+(I-)]
 (Parsons, Flack and Wagner, Acta Cryst. B69 (2013) 249-259).
;
_refine_ls_abs_structure_Flack 0.02(5)
_refine_ls_extinction_method none
_refine_ls_goodness_of_fit_ref 1.061
_refine_ls_hydrogen_treatment constr
_refine_ls_matrix_type full
_refine_ls_number_parameters 182
_refine_ls_number_reflns 2942
_refine_ls_number_restraints 1
_refine_ls_restrained_S_all 1.061
_refine_ls_R_factor_all 0.0343
_refine_ls_R_factor_gt 0.0340
_refine_ls_shift/su_max 0.000
_refine_ls_shift/su_mean 0.000
_refine_ls_structure_factor_coef Fsqd
_refine_ls_weighting_details 'w=1/[\s^2^(Fo^2^)+(0.0428P)^2^+0.5369P] where P=(Fo^2^+2Fc^2^)/3'
_refine_ls_weighting_scheme calc
_refine_ls_wR_factor_gt 0.0864
_refine_ls_wR_factor_ref 0.0867
_reflns_Friedel_coverage 0.919
_reflns_Friedel_fraction_full 0.998
_reflns_Friedel_fraction_max 0.991
_reflns_number_gt 2909
_reflns_number_total 2942
_reflns_threshold_expression 'I > 2\s(I)'
_cod_data_source_file ol7b02293_si_002.cif
_cod_data_source_block fkw15_0m
_cod_depositor_comments 'Adding full bibliography for 1546799.cif.'
_cod_original_cell_volume 2160.65(19)
_cod_database_code 1546799
_shelx_shelxl_version_number 2014/7
_shelx_space_group_comment
;
The symmetry employed for this shelxl refinement is uniquely defined
by the following loop, which should always be used as a source of
symmetry information in preference to the above space-group names.
They are only intended as comments.
;

loop_
_space_group_symop_operation_xyz
'x, y, z'
'x-y, x, z+5/6'
'y, -x+y, z+1/6'
'-y, x-y, z+2/3'
'-x+y, -x, z+1/3'
'-x, -y, z+1/2'

loop_
_atom_site_label
_atom_site_type_symbol
_atom_site_fract_x
_atom_site_fract_y
_atom_site_fract_z
_atom_site_U_iso_or_equiv
_atom_site_adp_type
_atom_site_occupancy
_atom_site_site_symmetry_order
_atom_site_calc_flag
_atom_site_refinement_flags_posn
_atom_site_refinement_flags_adp
O1 O 0.91000(17) 0.30419(17) 0.39832(12) 0.0440(4) Uani 1 1 d . .
O2 O 1.13063(13) 0.60389(14) 0.15999(11) 0.0346(4) Uani 1 1 d . .
O3 O 1.21046(14) 0.48544(16) 0.15396(12) 0.0407(4) Uani 1 1 d . .
C2 C 0.93362(19) 0.45696(19) 0.18501(13) 0.0276(4) Uani 1 1 d . .
C1 C 1.0584(3) 0.7674(2) 0.2564(2) 0.0541(8) Uani 1 1 d . .
H1 H 1.1466 0.8130 0.2574 0.065 Uiso 1 1 calc R U
H18 H 1.0276 0.7989 0.3036 0.065 Uiso 1 1 calc R U
N1 N 1.01382(17) 0.63954(18) 0.26970(13) 0.0349(4) Uani 1 1 d . .
C3 C 1.0118(2) 0.5896(2) 0.18321(15) 0.0319(5) Uani 1 1 d . .
C4 C 0.99825(19) 0.40321(19) 0.17867(13) 0.0277(4) Uani 1 1 d . .
C5 C 0.95441(19) 0.2747(2) 0.19883(14) 0.0298(4) Uani 1 1 d . .
H8 H 1.0022 0.2719 0.2507 0.036 Uiso 1 1 calc R U
C6 C 0.8226(2) 0.2120(2) 0.22930(15) 0.0337(5) Uani 1 1 d . .
H2 H 0.7711 0.1758 0.1759 0.040 Uiso 1 1 calc R U
H12 H 0.8081 0.1467 0.2712 0.040 Uiso 1 1 calc R U
C7 C 0.8560(2) 0.3477(2) 0.36322(14) 0.0340(5) Uani 1 1 d . .
C8 C 0.8541(2) 0.4528(2) 0.40695(15) 0.0377(5) Uani 1 1 d . .
H4 H 0.8087 0.4260 0.4641 0.045 Uiso 1 1 calc R U
H3 H 0.8117 0.4802 0.3667 0.045 Uiso 1 1 calc R U
C9 C 0.9788(2) 0.5578(3) 0.42676(16) 0.0409(6) Uani 1 1 d . .
H21 H 0.9704 0.6239 0.4521 0.049 Uiso 1 1 calc R U
H22 H 1.0165 0.5330 0.4734 0.049 Uiso 1 1 calc R U
C10 C 1.0618(2) 0.6046(2) 0.34537(16) 0.0391(5) Uani 1 1 d . .
H20 H 1.1381 0.6743 0.3643 0.047 Uiso 1 1 calc R U
H5 H 1.0791 0.5422 0.3248 0.047 Uiso 1 1 calc R U
C11 C 1.0116(6) 0.7735(4) 0.1653(3) 0.111(2) Uani 1 1 d . .
H6 H 0.9390 0.7801 0.1715 0.133 Uiso 1 1 calc R U
H7 H 1.0722 0.8437 0.1316 0.133 Uiso 1 1 calc R U
C12 C 0.9835(2) 0.6615(2) 0.11705(19) 0.0446(6) Uani 1 1 d . .
H17 H 1.0328 0.6795 0.0621 0.054 Uiso 1 1 calc R U
H16 H 0.8984 0.6170 0.0996 0.054 Uiso 1 1 calc R U
C13 C 1.12333(19) 0.4956(2) 0.16303(15) 0.0307(4) Uani 1 1 d . .
C14 C 0.80460(19) 0.3937(2) 0.20904(14) 0.0309(4) Uani 1 1 d . .
H15 H 0.7549 0.3588 0.1546 0.037 Uiso 1 1 calc R U
H14 H 0.7828 0.4494 0.2372 0.037 Uiso 1 1 calc R U
C15 C 0.78593(19) 0.2949(2) 0.27598(14) 0.0318(5) Uani 1 1 d . .
H13 H 0.6993 0.2475 0.2911 0.038 Uiso 1 1 calc R U
C16 C 0.9722(2) 0.2087(2) 0.12024(16) 0.0384(5) Uani 1 1 d . .
H10 H 0.9228 0.2056 0.0692 0.058 Uiso 1 1 calc R U
H11 H 0.9491 0.1275 0.1390 0.058 Uiso 1 1 calc R U
H9 H 1.0562 0.2507 0.1022 0.058 Uiso 1 1 calc R U

loop_
_atom_site_aniso_label
_atom_site_aniso_U_11
_atom_site_aniso_U_22
_atom_site_aniso_U_33
_atom_site_aniso_U_23
_atom_site_aniso_U_13
_atom_site_aniso_U_12
O1 0.0538(10) 0.0571(11) 0.0274(8) 0.0019(7) -0.0039(7) 0.0324(9)
O2 0.0296(8) 0.0344(8) 0.0335(8) 0.0007(6) 0.0060(6) 0.0113(6)
O3 0.0312(8) 0.0492(10) 0.0401(9) -0.0006(8) 0.0078(7) 0.0188(7)
C2 0.0300(10) 0.0332(11) 0.0167(9) -0.0019(7) -0.0035(7) 0.0137(9)
C1 0.0468(15) 0.0356(13) 0.076(2) -0.0103(13) 0.0112(14) 0.0175(11)
N1 0.0317(9) 0.0339(10) 0.0342(10) -0.0072(8) 0.0003(8) 0.0127(8)
C3 0.0296(10) 0.0342(11) 0.0291(10) 0.0009(9) 0.0028(8) 0.0140(9)
C4 0.0280(10) 0.0363(11) 0.0164(9) -0.0035(8) -0.0014(7) 0.0143(9)
C5 0.0306(10) 0.0347(11) 0.0242(9) -0.0017(8) -0.0020(8) 0.0163(9)
C6 0.0329(11) 0.0322(11) 0.0285(10) -0.0015(9) -0.0002(9) 0.0106(9)
C7 0.0334(11) 0.0447(13) 0.0216(10) 0.0045(9) 0.0058(8) 0.0178(10)
C8 0.0377(12) 0.0530(14) 0.0240(11) -0.0061(10) 0.0004(9) 0.0239(11)
C9 0.0398(12) 0.0562(15) 0.0269(11) -0.0141(10) -0.0063(9) 0.0242(12)
C10 0.0312(11) 0.0507(14) 0.0308(11) -0.0161(10) -0.0073(9) 0.0170(10)
C11 0.237(7) 0.065(2) 0.050(2) 0.0165(18) 0.033(3) 0.090(4)
C12 0.0477(14) 0.0430(13) 0.0461(14) 0.0115(11) 0.0075(11) 0.0249(12)
C13 0.0315(11) 0.0366(11) 0.0209(9) -0.0009(8) 0.0025(8) 0.0148(9)
C14 0.0273(10) 0.0387(12) 0.0246(10) -0.0026(8) -0.0040(8) 0.0149(9)
C15 0.0261(10) 0.0366(11) 0.0268(10) -0.0010(9) 0.0005(8) 0.0112(9)
C16 0.0421(13) 0.0387(12) 0.0335(12) -0.0069(10) 0.0005(10) 0.0194(10)

loop_
_atom_type_symbol
_atom_type_description
_atom_type_scat_dispersion_real
_atom_type_scat_dispersion_imag
_atom_type_scat_source
C C 0.0181 0.0091 'International Tables Vol C Tables 4.2.6.8 and 6.1.1.4'
H H 0.0000 0.0000 'International Tables Vol C Tables 4.2.6.8 and 6.1.1.4'
N N 0.0311 0.0180 'International Tables Vol C Tables 4.2.6.8 and 6.1.1.4'
O O 0.0492 0.0322 'International Tables Vol C Tables 4.2.6.8 and 6.1.1.4'

loop_
_geom_angle_atom_site_label_1
_geom_angle_atom_site_label_2
_geom_angle_atom_site_label_3
_geom_angle
C13 O2 C3 109.16(16)
C4 C2 C14 123.6(2)
C4 C2 C3 110.94(19)
C14 C2 C3 124.38(19)
N1 C1 C11 103.8(3)
N1 C1 H1 111.0
C11 C1 H1 111.0
N1 C1 H18 111.0
C11 C1 H18 111.0
H1 C1 H18 109.0
C3 N1 C10 117.60(18)
C3 N1 C1 107.3(2)
C10 N1 C1 117.6(2)
N1 C3 C2 110.63(18)
N1 C3 O2 111.41(18)
C2 C3 O2 102.13(17)
N1 C3 C12 104.9(2)
C2 C3 C12 118.9(2)
O2 C3 C12 108.91(19)
C2 C4 C13 108.0(2)
C2 C4 C5 125.4(2)
C13 C4 C5 125.9(2)
C4 C5 C16 112.97(19)
C4 C5 C6 110.36(18)
C16 C5 C6 111.38(18)
C4 C5 H8 107.3
C16 C5 H8 107.3
C6 C5 H8 107.3
C15 C6 C5 114.20(18)
C15 C6 H2 108.7
C5 C6 H2 108.7
C15 C6 H12 108.7
C5 C6 H12 108.7
H2 C6 H12 107.6
O1 C7 C8 120.3(2)
O1 C7 C15 120.4(2)
C8 C7 C15 119.3(2)
C7 C8 C9 113.27(19)
C7 C8 H4 108.9
C9 C8 H4 108.9
C7 C8 H3 108.9
C9 C8 H3 108.9
H4 C8 H3 107.7
C10 C9 C8 114.94(18)
C10 C9 H21 108.5
C8 C9 H21 108.5
C10 C9 H22 108.5
C8 C9 H22 108.5
H21 C9 H22 107.5
N1 C10 C9 114.0(2)
N1 C10 H20 108.8
C9 C10 H20 108.8
N1 C10 H5 108.8
C9 C10 H5 108.8
H20 C10 H5 107.7
C12 C11 C1 106.8(3)
C12 C11 H6 110.4
C1 C11 H6 110.4
C12 C11 H7 110.4
C1 C11 H7 110.4
H6 C11 H7 108.6
C11 C12 C3 105.7(3)
C11 C12 H17 110.6
C3 C12 H17 110.6
C11 C12 H16 110.6
C3 C12 H16 110.6
H17 C12 H16 108.7
O3 C13 O2 121.5(2)
O3 C13 C4 129.5(2)
O2 C13 C4 108.94(18)
C2 C14 C15 106.14(17)
C2 C14 H15 110.5
C15 C14 H15 110.5
C2 C14 H14 110.5
C15 C14 H14 110.5
H15 C14 H14 108.7
C7 C15 C6 111.80(19)
C7 C15 C14 111.19(18)
C6 C15 C14 108.35(18)
C7 C15 H13 108.5
C6 C15 H13 108.5
C14 C15 H13 108.5
C5 C16 H10 109.5
C5 C16 H11 109.5
H10 C16 H11 109.5
C5 C16 H9 109.5
H10 C16 H9 109.5
H11 C16 H9 109.5

loop_
_geom_bond_atom_site_label_1
_geom_bond_atom_site_label_2
_geom_bond_distance
O1 C7 1.215(3)
O2 C13 1.359(3)
O2 C3 1.497(3)
O3 C13 1.209(3)
C2 C4 1.334(3)
C2 C14 1.492(3)
C2 C3 1.497(3)
C1 N1 1.470(3)
C1 C11 1.501(6)
C1 H1 0.9900
C1 H18 0.9900
N1 C3 1.432(3)
N1 C10 1.462(3)
C3 C12 1.520(3)
C4 C13 1.475(3)
C4 C5 1.497(3)
C5 C16 1.531(3)
C5 C6 1.548(3)
C5 H8 1.0000
C6 C15 1.540(3)
C6 H2 0.9900
C6 H12 0.9900
C7 C8 1.520(3)
C7 C15 1.533(3)
C8 C9 1.534(4)
C8 H4 0.9900
C8 H3 0.9900
C9 C10 1.528(4)
C9 H21 0.9900
C9 H22 0.9900
C10 H20 0.9900
C10 H5 0.9900
C11 C12 1.492(5)
C11 H6 0.9900
C11 H7 0.9900
C12 H17 0.9900
C12 H16 0.9900
C14 C15 1.542(3)
C14 H15 0.9900
C14 H14 0.9900
C15 H13 1.0000
C16 H10 0.9800
C16 H11 0.9800
C16 H9 0.9800

loop_
_geom_hbond_atom_site_label_D
_geom_hbond_atom_site_label_H
_geom_hbond_atom_site_label_A
_geom_hbond_distance_DH
_geom_hbond_distance_HA
_geom_hbond_distance_DA
_geom_hbond_angle_DHA
_geom_hbond_site_symmetry_A
C12 H16 O1 0.99 2.61 3.512(3) 151.8 4_654
C12 H17 O1 0.99 2.52 3.469(3) 160.6 6_764
C10 H20 O3 0.99 2.46 3.346(3) 148.5 5_775
C12 H16 O1 0.99 2.61 3.512(3) 151.8 4_654
C12 H17 O1 0.99 2.52 3.469(3) 160.6 6_764
C12 H16 O1 0.99 2.61 3.512(3) 151.8 4_654
C12 H17 O1 0.99 2.52 3.469(3) 160.6 6_764
C12 H16 O1 0.99 2.61 3.512(3) 151.8 4_654
C12 H17 O1 0.99 2.52 3.469(3) 160.6 6_764
C12 H17 O1 0.99 2.52 3.469(3) 160.6 6_764
C12 H16 O1 0.99 2.61 3.512(3) 151.8 4_654
C12 H17 O1 0.99 2.52 3.469(3) 160.6 6_764
C12 H16 O1 0.99 2.61 3.512(3) 151.8 4_654
C12 H17 O1 0.99 2.52 3.469(3) 160.6 6_764
C12 H16 O1 0.99 2.61 3.512(3) 151.8 4_654
C12 H17 O1 0.99 2.52 3.469(3) 160.6 6_764
C12 H16 O1 0.99 2.61 3.512(3) 151.8 4_654
C10 H20 O3 0.99 2.46 3.346(3) 148.5 5_775
C12 H17 O1 0.99 2.52 3.469(3) 160.6 6_764
C12 H16 O1 0.99 2.61 3.512(3) 151.8 4_654

loop_
_geom_torsion_atom_site_label_1
_geom_torsion_atom_site_label_2
_geom_torsion_atom_site_label_3
_geom_torsion_atom_site_label_4
_geom_torsion
C11 C1 N1 C3 33.7(3)
C11 C1 N1 C10 169.0(3)
C10 N1 C3 C2 62.4(3)
C1 N1 C3 C2 -162.3(2)
C10 N1 C3 O2 -50.5(3)
C1 N1 C3 O2 84.9(2)
C10 N1 C3 C12 -168.2(2)
C1 N1 C3 C12 -32.8(3)
C4 C2 C3 N1 -110.0(2)
C14 C2 C3 N1 58.6(3)
C4 C2 C3 O2 8.7(2)
C14 C2 C3 O2 177.28(17)
C4 C2 C3 C12 128.5(2)
C14 C2 C3 C12 -62.9(3)
C13 O2 C3 N1 109.5(2)
C13 O2 C3 C2 -8.6(2)
C13 O2 C3 C12 -135.3(2)
C14 C2 C4 C13 -174.28(18)
C3 C2 C4 C13 -5.6(2)
C14 C2 C4 C5 -3.3(3)
C3 C2 C4 C5 165.44(19)
C2 C4 C5 C16 124.9(2)
C13 C4 C5 C16 -65.7(3)
C2 C4 C5 C6 -0.6(3)
C13 C4 C5 C6 168.9(2)
C4 C5 C6 C15 -28.5(2)
C16 C5 C6 C15 -154.83(19)
O1 C7 C8 C9 54.0(3)
C15 C7 C8 C9 -127.8(2)
C7 C8 C9 C10 55.4(3)
C3 N1 C10 C9 -127.3(2)
C1 N1 C10 C9 101.9(2)
C8 C9 C10 N1 55.7(3)
N1 C1 C11 C12 -20.8(5)
C1 C11 C12 C3 1.6(5)
N1 C3 C12 C11 18.8(4)
C2 C3 C12 C11 143.1(3)
O2 C3 C12 C11 -100.6(3)
C3 O2 C13 O3 -173.9(2)
C3 O2 C13 C4 5.9(2)
C2 C4 C13 O3 179.5(2)
C5 C4 C13 O3 8.6(4)
C2 C4 C13 O2 -0.2(2)
C5 C4 C13 O2 -171.18(19)
C4 C2 C14 C15 33.9(3)
C3 C2 C14 C15 -133.3(2)
O1 C7 C15 C6 -16.2(3)
C8 C7 C15 C6 165.71(19)
O1 C7 C15 C14 -137.4(2)
C8 C7 C15 C14 44.5(3)
C5 C6 C15 C7 -62.4(2)
C5 C6 C15 C14 60.4(2)
C2 C14 C15 C7 63.8(2)
C2 C14 C15 C6 -59.4(2)
